data_2242801
loop_
_publ_author_name
'Hess, David'
'Mayer, Peter'

_publ_section_title
;
 The crystal structures of benzylammonium phenylacetate and its hydrate
;
_journal_issue 2
_journal_name_full 'Acta Crystallographica Section E'
_journal_page_first 194
_journal_page_last 201
_journal_paper_doi 10.1107/S2056989019000288
_journal_volume 75
_journal_year 2019
_chemical_formula_iupac 'C7 H10 N +, C8 H7 O2 -, H2 O'
_chemical_formula_moiety 'C7 H10 N +, C8 H7 O2 -, H2 O'
_chemical_formula_sum 'C15 H19 N O3'
_chemical_formula_weight 261.31
_chemical_name_systematic
;
Benzylammonium phenylacetate
;
_space_group_crystal_system monoclinic
_space_group_IT_number 14
_space_group_name_Hall '-P 2yn'
_space_group_name_H-M_alt 'P 1 21/n 1'
_symmetry_space_group_name_Hall '-P 2yn'
_symmetry_space_group_name_H-M 'P 1 21/n 1'
_atom_sites_solution_hydrogens mixed
_audit_block_code C7H10N_C8H7O2_H2O_vv350_hess-ill
_audit_creation_method SHELXL-2014
_cell_angle_alpha 90
_cell_angle_beta 93.218(3)
_cell_angle_gamma 90
_cell_formula_units_Z 4
_cell_length_a 6.8235(7)
_cell_length_b 7.8766(7)
_cell_length_c 26.364(2)
_cell_measurement_reflns_used 4619
_cell_measurement_temperature 100(2)
_cell_measurement_theta_max 25.0363
_cell_measurement_theta_min 2.6992
_cell_volume 1414.7(2)
_computing_cell_refinement
;
SAINT (Bruker, 2015)
;
_computing_data_collection
;
APEX3 (Bruker, 2016)
;
_computing_data_reduction
;
SAINT (Bruker, 2015)
;
_computing_molecular_graphics
;
ORTEP-3 for Windows (Farrugia, 2012), Mercury (Macrae <i>et al.</i>,
2006),
<i>CrystalExplorer17</i>
(Turner <i>et al.</i>,  2017)
;
_computing_publication_material
;
PLATON (Spek, 2009), <i>RPLUTO</i> (CCDC, 2018)
;
_computing_structure_refinement
;
<i>SHELXL2014/7</i> (Sheldrick, 2015b)
;
_computing_structure_solution
;
SHELXT (Sheldrick, 2015a)
;
_diffrn_ambient_temperature 100(2)
_diffrn_detector_area_resol_mean 7.4074
_diffrn_measured_fraction_theta_full 0.960
_diffrn_measured_fraction_theta_max 0.984
_diffrn_measurement_device 'fixed-chi three-circle diffractometer'
_diffrn_measurement_device_type 'Bruker D8 Venture TXS'
_diffrn_measurement_method 'mix of phi and omega scans'
_diffrn_radiation_monochromator 'focusing mirrors'
_diffrn_radiation_type MoK\a
_diffrn_radiation_wavelength 0.71073
_diffrn_reflns_av_R_equivalents 0.0433
_diffrn_reflns_av_unetI/netI 0.0491
_diffrn_reflns_limit_h_max 7
_diffrn_reflns_limit_h_min -7
_diffrn_reflns_limit_k_max 8
_diffrn_reflns_limit_k_min -9
_diffrn_reflns_limit_l_max 27
_diffrn_reflns_limit_l_min -31
_diffrn_reflns_number 7319
_diffrn_reflns_theta_full 25.242
_diffrn_reflns_theta_max 25.027
_diffrn_reflns_theta_min 3.476
_diffrn_source 'rotating anode (TXS)'
_diffrn_source_current 50
_diffrn_source_power 2.5
_diffrn_source_voltage 50
_exptl_absorpt_coefficient_mu 0.085
_exptl_absorpt_correction_T_max 0.9705
_exptl_absorpt_correction_T_min 0.8139
_exptl_absorpt_correction_type multi-scan
_exptl_absorpt_process_details
;
(SADABS; Bruker, 2016)
;
_exptl_crystal_colour colourless
_exptl_crystal_density_diffrn 1.227
_exptl_crystal_density_method 'not measured'
_exptl_crystal_description block
_exptl_crystal_F_000 560
_exptl_crystal_size_max 0.100
_exptl_crystal_size_mid 0.060
_exptl_crystal_size_min 0.040
_refine_diff_density_max 0.300
_refine_diff_density_min -0.273
_refine_ls_extinction_method none
_refine_ls_goodness_of_fit_ref 1.246
_refine_ls_hydrogen_treatment mixed
_refine_ls_matrix_type full
_refine_ls_number_parameters 187
_refine_ls_number_reflns 2461
_refine_ls_number_restraints 0
_refine_ls_restrained_S_all 1.246
_refine_ls_R_factor_all 0.0877
_refine_ls_R_factor_gt 0.0753
_refine_ls_shift/su_max 0.000
_refine_ls_shift/su_mean 0.000
_refine_ls_structure_factor_coef Fsqd
_refine_ls_weighting_details 'w=1/[\s^2^(Fo^2^)+3.8665P] where P=(Fo^2^+2Fc^2^)/3'
_refine_ls_weighting_scheme calc
_refine_ls_wR_factor_gt 0.1655
_refine_ls_wR_factor_ref 0.1702
_reflns_number_gt 2090
_reflns_number_total 2461
_reflns_threshold_expression 'I > 2\s(I)'
_cod_data_source_file vm2215sup1.cif
_cod_data_source_block 2
_cod_database_code 2242801
_shelx_space_group_comment
;
The symmetry employed for this shelxl refinement is uniquely defined
by the following loop, which should always be used as a source of
symmetry information in preference to the above space-group names.
They are only intended as comments.
;
_shelx_estimated_absorpt_t_min 0.992
_shelx_estimated_absorpt_t_max 0.997
_shelxl_version_number 2.014

loop_
_space_group_symop_operation_xyz
'x, y, z'
'-x+1/2, y+1/2, -z+1/2'
'-x, -y, -z'
'x-1/2, -y-1/2, z-1/2'

loop_
_atom_site_type_symbol
_atom_site_label
_atom_site_fract_x
_atom_site_fract_y
_atom_site_fract_z
_atom_site_U_iso_or_equiv
_atom_site_adp_type
_atom_site_calc_flag
_atom_site_occupancy
O O1 0.2350(3) 0.5687(3) 0.47484(9) 0.0213(6) Uani d 1
O O2 0.4238(4) 0.7897(3) 0.45801(10) 0.0245(6) Uani d 1
O O3 0.2403(4) 0.0283(3) 0.51346(10) 0.0230(6) Uani d 1
H H32 0.296(6) -0.048(6) 0.4981(15) 0.028 Uiso d 1
H H31 0.355(6) 0.089(5) 0.5279(15) 0.028 Uiso d 1
N N1 0.0153(5) 0.2727(4) 0.45885(12) 0.0205(7) Uani d 1
H H11 0.091(6) 0.364(5) 0.4595(14) 0.025 Uiso d 1
H H12 -0.084(6) 0.296(5) 0.4786(15) 0.025 Uiso d 1
H H13 0.101(6) 0.191(5) 0.4742(14) 0.025 Uiso d 1
C C1 0.3709(5) 0.6394(4) 0.45153(13) 0.0174(7) Uani d 1
C C2 0.4705(5) 0.5289(5) 0.41280(13) 0.0213(8) Uani d 1
H H2A 0.5366 0.4332 0.4311 0.026 Uiso calc 1
H H2B 0.3676 0.4802 0.3892 0.026 Uiso calc 1
C C3 0.6199(5) 0.6182(4) 0.38174(13) 0.0190(8) Uani d 1
C C4 0.8017(5) 0.6658(4) 0.40418(14) 0.0210(8) Uani d 1
H H4 0.8333 0.6385 0.4388 0.025 Uiso calc 1
C C5 0.9377(5) 0.7532(5) 0.37627(14) 0.0236(8) Uani d 1
H H5 1.0604 0.7860 0.3921 0.028 Uiso calc 1
C C6 0.8942(6) 0.7920(5) 0.32577(14) 0.0272(9) Uani d 1
H H6 0.9862 0.8522 0.3069 0.033 Uiso calc 1
C C7 0.7154(6) 0.7424(5) 0.30294(14) 0.0280(9) Uani d 1
H H7 0.6851 0.7674 0.2681 0.034 Uiso calc 1
C C8 0.5802(5) 0.6560(5) 0.33093(14) 0.0239(8) Uani d 1
H H8 0.4583 0.6223 0.3149 0.029 Uiso calc 1
C C9 -0.0635(5) 0.2271(5) 0.40676(13) 0.0226(8) Uani d 1
H H9A -0.1605 0.3136 0.3947 0.027 Uiso calc 1
H H9B -0.1320 0.1165 0.4080 0.027 Uiso calc 1
C C10 0.0974(5) 0.2156(4) 0.36952(13) 0.0198(8) Uani d 1
C C11 0.0829(6) 0.3063(5) 0.32460(14) 0.0253(8) Uani d 1
H H11A -0.0272 0.3778 0.3174 0.030 Uiso calc 1
C C12 0.2285(6) 0.2938(5) 0.28976(14) 0.0330(10) Uani d 1
H H12A 0.2175 0.3567 0.2590 0.040 Uiso calc 1
C C13 0.3896(6) 0.1892(5) 0.30013(15) 0.0315(10) Uani d 1
H H13A 0.4887 0.1800 0.2764 0.038 Uiso calc 1
C C14 0.4056(6) 0.0986(5) 0.34496(14) 0.0273(9) Uani d 1
H H14 0.5164 0.0278 0.3521 0.033 Uiso calc 1
C C15 0.2608(5) 0.1105(4) 0.37956(14) 0.0222(8) Uani d 1
H H15 0.2722 0.0472 0.4102 0.027 Uiso calc 1

loop_
_atom_site_aniso_label
_atom_site_aniso_U_11
_atom_site_aniso_U_22
_atom_site_aniso_U_33
_atom_site_aniso_U_12
_atom_site_aniso_U_13
_atom_site_aniso_U_23
O1 0.0211(13) 0.0190(13) 0.0243(13) -0.0042(10) 0.0064(10) -0.0027(11)
O2 0.0237(14) 0.0181(13) 0.0321(15) -0.0035(11) 0.0068(10) -0.0066(12)
O3 0.0200(14) 0.0212(14) 0.0279(15) -0.0001(11) 0.0032(10) -0.0061(12)
N1 0.0205(16) 0.0160(16) 0.0254(17) -0.0024(13) 0.0050(13) -0.0044(14)
C1 0.0122(17) 0.0197(18) 0.0201(18) -0.0014(14) -0.0011(13) -0.0014(15)
C2 0.0248(19) 0.0182(18) 0.0213(19) -0.0018(15) 0.0051(14) -0.0035(15)
C3 0.0200(18) 0.0145(17) 0.0229(19) 0.0030(14) 0.0052(14) -0.0045(15)
C4 0.0241(19) 0.0192(18) 0.0197(18) -0.0003(15) 0.0020(14) -0.0012(15)
C5 0.0208(18) 0.0188(19) 0.031(2) 0.0001(15) 0.0034(15) -0.0036(16)
C6 0.029(2) 0.025(2) 0.029(2) -0.0042(17) 0.0114(16) -0.0020(17)
C7 0.032(2) 0.031(2) 0.0213(19) 0.0023(18) 0.0045(15) 0.0034(17)
C8 0.0175(18) 0.030(2) 0.024(2) -0.0029(16) 0.0018(14) -0.0048(17)
C9 0.0228(19) 0.0222(19) 0.0229(19) -0.0023(15) 0.0019(14) -0.0030(16)
C10 0.0242(19) 0.0157(17) 0.0195(18) -0.0086(15) 0.0026(14) -0.0055(15)
C11 0.030(2) 0.025(2) 0.0211(19) -0.0030(16) -0.0035(15) -0.0024(16)
C12 0.046(3) 0.035(2) 0.0176(19) -0.011(2) 0.0033(17) 0.0000(18)
C13 0.029(2) 0.039(2) 0.028(2) -0.0050(18) 0.0110(16) -0.0072(19)
C14 0.028(2) 0.025(2) 0.029(2) -0.0025(16) 0.0054(16) -0.0052(17)
C15 0.029(2) 0.0142(17) 0.0236(19) -0.0006(15) 0.0046(15) -0.0017(15)

loop_
_atom_type_symbol
_atom_type_description
_atom_type_scat_dispersion_real
_atom_type_scat_dispersion_imag
_atom_type_scat_source
C C 0.0033 0.0016 'International Tables Vol C Tables 4.2.6.8 and 6.1.1.4'
H H 0.0000 0.0000 'International Tables Vol C Tables 4.2.6.8 and 6.1.1.4'
N N 0.0061 0.0033 'International Tables Vol C Tables 4.2.6.8 and 6.1.1.4'
O O 0.0106 0.0060 'International Tables Vol C Tables 4.2.6.8 and 6.1.1.4'

loop_
_geom_angle_atom_site_label_1
_geom_angle_atom_site_label_2
_geom_angle_atom_site_label_3
_geom_angle
H32 O3 H31 100(4)
C9 N1 H11 113(3)
C9 N1 H12 110(2)
H11 N1 H12 106(4)
C9 N1 H13 114(2)
H11 N1 H13 102(3)
H12 N1 H13 111(3)
O2 C1 O1 124.3(3)
O2 C1 C2 119.7(3)
O1 C1 C2 116.0(3)
C3 C2 C1 115.7(3)
C3 C2 H2A 108.3
C1 C2 H2A 108.3
C3 C2 H2B 108.3
C1 C2 H2B 108.3
H2A C2 H2B 107.4
C8 C3 C4 118.3(3)
C8 C3 C2 121.5(3)
C4 C3 C2 120.3(3)
C3 C4 C5 120.7(3)
C3 C4 H4 119.7
C5 C4 H4 119.7
C6 C5 C4 120.2(3)
C6 C5 H5 119.9
C4 C5 H5 119.9
C5 C6 C7 119.5(3)
C5 C6 H6 120.3
C7 C6 H6 120.3
C6 C7 C8 120.1(3)
C6 C7 H7 120.0
C8 C7 H7 120.0
C3 C8 C7 121.3(3)
C3 C8 H8 119.4
C7 C8 H8 119.4
N1 C9 C10 112.0(3)
N1 C9 H9A 109.2
C10 C9 H9A 109.2
N1 C9 H9B 109.2
C10 C9 H9B 109.2
H9A C9 H9B 107.9
C11 C10 C15 119.0(3)
C11 C10 C9 120.3(3)
C15 C10 C9 120.7(3)
C10 C11 C12 120.6(4)
C10 C11 H11A 119.7
C12 C11 H11A 119.7
C13 C12 C11 119.9(4)
C13 C12 H12A 120.1
C11 C12 H12A 120.1
C14 C13 C12 119.9(4)
C14 C13 H13A 120.0
C12 C13 H13A 120.0
C13 C14 C15 120.3(4)
C13 C14 H14 119.9
C15 C14 H14 119.9
C14 C15 C10 120.3(3)
C14 C15 H15 119.8
C10 C15 H15 119.8

loop_
_geom_bond_atom_site_label_1
_geom_bond_atom_site_label_2
_geom_bond_distance
O1 C1 1.270(4)
O2 C1 1.247(4)
O3 H32 0.83(4)
O3 H31 0.97(4)
N1 C9 1.490(4)
N1 H11 0.89(4)
N1 H12 0.90(4)
N1 H13 0.94(4)
C1 C2 1.529(5)
C2 C3 1.516(5)
C2 H2A 0.9900
C2 H2B 0.9900
C3 C8 1.384(5)
C3 C4 1.395(5)
C4 C5 1.398(5)
C4 H4 0.9500
C5 C6 1.382(5)
C5 H5 0.9500
C6 C7 1.386(5)
C6 H6 0.9500
C7 C8 1.391(5)
C7 H7 0.9500
C8 H8 0.9500
C9 C10 1.516(5)
C9 H9A 0.9900
C9 H9B 0.9900
C10 C11 1.382(5)
C10 C15 1.402(5)
C11 C12 1.394(5)
C11 H11A 0.9500
C12 C13 1.389(6)
C12 H12A 0.9500
C13 C14 1.380(6)
C13 H13A 0.9500
C14 C15 1.385(5)
C14 H14 0.9500
C15 H15 0.9500

loop_
_geom_hbond_atom_site_label_D
_geom_hbond_atom_site_label_H
_geom_hbond_atom_site_label_A
_geom_hbond_site_symmetry_A
_geom_hbond_distance_DH
_geom_hbond_distance_HA
_geom_hbond_distance_DA
_geom_hbond_angle_DHA
O3 H32 O2 1_545 0.83(4) 1.90(4) 2.728(4) 175(4)
O3 H31 O2 3_666 0.97(4) 1.81(4) 2.771(4) 169(3)
N1 H11 O1 . 0.89(4) 1.92(4) 2.791(4) 168(4)
N1 H12 O1 3_566 0.90(4) 1.96(4) 2.805(4) 157(4)
N1 H13 O3 . 0.94(4) 1.87(4) 2.809(4) 170(3)
C9 H9B O3 3_556 0.99 2.51 3.196(4) 126.0
C15 H15 O2 1_545 0.95 2.57 3.412(4) 147.4

loop_
_geom_torsion_atom_site_label_1
_geom_torsion_atom_site_label_2
_geom_torsion_atom_site_label_3
_geom_torsion_atom_site_label_4
_geom_torsion
O2 C1 C2 C3 -4.5(5)
O1 C1 C2 C3 174.7(3)
C1 C2 C3 C8 -107.2(4)
C1 C2 C3 C4 72.2(4)
C8 C3 C4 C5 1.6(5)
C2 C3 C4 C5 -177.8(3)
C3 C4 C5 C6 -0.7(5)
C4 C5 C6 C7 -0.5(6)
C5 C6 C7 C8 0.8(6)
C4 C3 C8 C7 -1.4(5)
C2 C3 C8 C7 178.1(3)
C6 C7 C8 C3 0.2(6)
N1 C9 C10 C11 -126.9(4)
N1 C9 C10 C15 54.4(4)
C15 C10 C11 C12 0.0(5)
C9 C10 C11 C12 -178.8(3)
C10 C11 C12 C13 0.1(6)
C11 C12 C13 C14 -0.3(6)
C12 C13 C14 C15 0.5(6)
C13 C14 C15 C10 -0.5(6)
C11 C10 C15 C14 0.2(5)
C9 C10 C15 C14 178.9(3)

_cod_database_fobs_code 2242801
